data_7230400
loop_
_publ_author_name
'Singh, Ashutosh S.'
'Ali, Amjad'
'Tiwari, Ranjay K.'
'Behera, Jogendra N.'
'Sun, Shih-Sheng'
'Chandrasekhar, Vadapalli'

_publ_section_title
;
 Thermally induced 1D to 2D polymer conversion accompanied by major
 packing changes in single-crystal-to-single-crystal transformation
;
_journal_issue 17
_journal_name_full CrystEngComm
_journal_page_first 2346
_journal_paper_doi 10.1039/C8CE00089A
_journal_volume 20
_journal_year 2018
_chemical_formula_moiety 'S4  O18  N5  C30  H34'
_chemical_formula_sum 'C60 H74 N10 O36 S8'
_chemical_formula_weight 1767.77
_space_group_IT_number 2
_space_group_name_Hall '-P 1'
_space_group_name_H-M_alt 'P -1'
_symmetry_cell_setting triclinic
_symmetry_Int_Tables_number 2
_symmetry_space_group_name_Hall '-P 1'
_symmetry_space_group_name_H-M 'P -1'
_atom_sites_solution_hydrogens mixed
_audit_conform_dict_location ftp://ftp.iucr.org/pub/cif_core.dic
_audit_conform_dict_name cif_core.dic
_audit_conform_dict_version 2.4.3
_audit_creation_date 2016-08-06T00:15:00-00:00
_audit_creation_method 'WinGX routine CIF_UPDATE'
_audit_update_record
;
2016-09-19 deposited with the CCDC.
2018-04-03 downloaded from the CCDC.
;
_cell_angle_alpha 80.416(2)
_cell_angle_beta 88.478(3)
_cell_angle_gamma 86.132(2)
_cell_formula_units_Z 1
_cell_length_a 9.8660(3)
_cell_length_b 11.0557(3)
_cell_length_c 16.8860(5)
_cell_measurement_reflns_used 9961
_cell_measurement_temperature 100(2)
_cell_measurement_theta_max 31.59
_cell_measurement_theta_min 2.4
_cell_measurement_wavelength 0.71073
_cell_volume 1811.79(9)
_computing_molecular_graphics 'Ortep for Windows (Farrugia, 2012)'
_computing_publication_material 'WinGX publication routines (Farrugia, 2012)'
_computing_structure_refinement 'SHELXL-2014/7 (Sheldrick, 2014)'
_diffrn_ambient_temperature 100(2)
_diffrn_measured_fraction_theta_full 0.996
_diffrn_measured_fraction_theta_max 0.996
_diffrn_measurement_device_type 'Bruker Prospector'
_diffrn_measurement_method '\w scans'
_diffrn_radiation_probe x-ray
_diffrn_radiation_type MoK\a
_diffrn_radiation_wavelength 0.71073
_diffrn_reflns_av_R_equivalents 0.0724
_diffrn_reflns_av_unetI/netI 0.0386
_diffrn_reflns_Laue_measured_fraction_full 0.996
_diffrn_reflns_Laue_measured_fraction_max 0.996
_diffrn_reflns_limit_h_max 12
_diffrn_reflns_limit_h_min -11
_diffrn_reflns_limit_k_max 13
_diffrn_reflns_limit_k_min -13
_diffrn_reflns_limit_l_max 19
_diffrn_reflns_limit_l_min -21
_diffrn_reflns_number 61739
_diffrn_reflns_point_group_measured_fraction_full 0.996
_diffrn_reflns_point_group_measured_fraction_max 0.996
_diffrn_reflns_theta_full 26
_diffrn_reflns_theta_max 26.371
_diffrn_reflns_theta_min 1.872
_diffrn_standards_number 0
_exptl_absorpt_coefficient_mu 0.351
_exptl_absorpt_correction_T_max 0.7534
_exptl_absorpt_correction_T_min 0.4791
_exptl_absorpt_correction_type multi-scan
_exptl_crystal_colour colourless
_exptl_crystal_density_diffrn 1.62
_exptl_crystal_density_method 'not measured'
_exptl_crystal_description rod
_exptl_crystal_F_000 920
_exptl_crystal_size_max 0.19
_exptl_crystal_size_mid 0.16
_exptl_crystal_size_min 0.12
_refine_diff_density_max 0.317
_refine_diff_density_min -0.4
_refine_diff_density_rms 0.07
_refine_ls_extinction_coef 0.0016(3)
_refine_ls_extinction_expression Fc^*^=kFc[1+0.001xFc^2^\l^3^/sin(2\q)]^-1/4^
_refine_ls_extinction_method 'SHELXL-2014/7 (Sheldrick 2014'
_refine_ls_goodness_of_fit_ref 1.037
_refine_ls_hydrogen_treatment mixed
_refine_ls_matrix_type full
_refine_ls_number_constraints 0
_refine_ls_number_parameters 571
_refine_ls_number_reflns 7381
_refine_ls_number_restraints 8
_refine_ls_restrained_S_all 1.038
_refine_ls_R_factor_all 0.0633
_refine_ls_R_factor_gt 0.0395
_refine_ls_shift/su_max 0.001
_refine_ls_shift/su_mean 0
_refine_ls_structure_factor_coef Fsqd
_refine_ls_weighting_details 'w=1/[\s^2^(Fo^2^)+(0.0335P)^2^+1.8643P] where P=(Fo^2^+2Fc^2^)/3'
_refine_ls_weighting_scheme calc
_refine_ls_wR_factor_gt 0.0856
_refine_ls_wR_factor_ref 0.0961
_reflns_Friedel_coverage 0
_reflns_number_gt 5515
_reflns_number_total 7381
_reflns_threshold_expression 'I > 2\s(I)'
_cod_data_source_file c8ce00089a2.cif
_cod_data_source_block crystal_1_php
_cod_depositor_comments 'Adding full bibliography for 7230398--7230403.cif.'
_cod_database_code 7230400
_shelx_estimated_absorpt_t_min 0.936
_shelx_estimated_absorpt_t_max 0.959

loop_
_symmetry_equiv_pos_as_xyz
'x, y, z'
'-x, -y, -z'

loop_
_atom_site_label
_atom_site_type_symbol
_atom_site_fract_x
_atom_site_fract_y
_atom_site_fract_z
_atom_site_U_iso_or_equiv
_atom_site_adp_type
_atom_site_occupancy
_atom_site_site_symmetry_order
_atom_site_calc_flag
_atom_site_refinement_flags_posn
_atom_site_refinement_flags_adp
_atom_site_refinement_flags_occupancy
_atom_site_disorder_assembly
_atom_site_disorder_group
S4 S 1.23976(6) 0.16996(5) 0.96635(3) 0.01776(14) Uani 1 1 d . . . . .
S1 S 1.30615(6) 0.12314(6) 0.37997(3) 0.01995(14) Uani 1 1 d . . . . .
S2 S 1.15755(6) 0.24488(6) 0.59698(3) 0.01996(14) Uani 1 1 d . . . . .
S3 S 0.92681(6) 0.41155(5) 0.79103(3) 0.01798(14) Uani 1 1 d . . . . .
O005 O 1.36574(16) 0.09696(16) 0.98415(10) 0.0229(4) Uani 1 1 d . . . . .
O15 O 1.12077(16) 0.09924(15) 0.98933(10) 0.0208(4) Uani 1 1 d . . . . .
O13 O 1.24169(18) 0.20070(17) 0.87221(10) 0.0234(4) Uani 1 1 d . . . . .
O8 O 1.28790(17) 0.17890(17) 0.58232(10) 0.0270(4) Uani 1 1 d . . . . .
O12 O 0.80172(17) 0.35098(16) 0.78034(11) 0.0250(4) Uani 1 1 d . . . . .
O2 O 1.26158(17) 0.25192(16) 0.36313(10) 0.0254(4) Uani 1 1 d . . . . .
O2W O -0.45599(18) 1.10555(18) 0.84513(12) 0.0276(4) Uani 1 1 d DG . . . .
O7 O 1.13512(18) 0.35963(16) 0.54299(10) 0.0268(4) Uani 1 1 d . . . . .
O1 O 1.39365(17) 0.10182(18) 0.45737(10) 0.0284(4) Uani 1 1 d . . . . .
H1 H 1.3506 0.1315 0.494 0.043 Uiso 1 1 calc R U . . .
O14 O 1.23052(18) 0.28488(15) 0.99684(10) 0.0256(4) Uani 1 1 d . . . . .
O3 O 1.19233(17) 0.04424(16) 0.39646(11) 0.0283(4) Uani 1 1 d . . . . .
O9 O 1.0018(2) 0.43409(19) 0.71133(11) 0.0295(4) Uani 1 1 d D . . . .
O4 O 1.39870(18) 0.08400(18) 0.32028(11) 0.0310(4) Uani 1 1 d . . . . .
O10 O 1.01532(18) 0.32906(19) 0.84681(10) 0.0321(5) Uani 1 1 d . . . . .
O1W O 1.6198(2) -0.0374(2) 0.26581(12) 0.0319(4) Uani 1 1 d DG . . . .
O11 O 0.89500(19) 0.52869(16) 0.81679(11) 0.0321(4) Uani 1 1 d . . . . .
O5 O 1.1677(2) 0.27132(19) 0.68173(10) 0.0364(5) Uani 1 1 d . . . . .
O6 O 1.04721(18) 0.16394(16) 0.59458(12) 0.0334(5) Uani 1 1 d . . . . .
N4 N -0.2067(2) 0.99885(19) 0.82291(12) 0.0216(4) Uani 1 1 d . . . . .
N2 N 0.0510(2) 0.82927(19) 0.59777(11) 0.0211(4) Uani 1 1 d . . . . .
H2A H -0.0265 0.8732 0.5994 0.025 Uiso 1 1 calc R U . . .
N3 N 0.5682(2) 0.48087(19) 0.79437(11) 0.0201(4) Uani 1 1 d . . . . .
H3A H 0.6459 0.437 0.7935 0.024 Uiso 1 1 calc R U . . .
N1 N 0.8022(2) 0.28006(19) 0.60350(12) 0.0214(4) Uani 1 1 d . . . . .
N5 N 0.8781(2) 0.2266(2) 1.00305(12) 0.0245(5) Uani 1 1 d . . . . .
C8 C 0.2928(2) 0.6921(2) 0.59399(13) 0.0178(5) Uani 1 1 d . . . . .
C14 C 0.4481(2) 0.6749(2) 0.78160(13) 0.0204(5) Uani 1 1 d . . . . .
H14B H 0.4489 0.762 0.7716 0.024 Uiso 1 1 calc R U . . .
C16 C 0.3298(2) 0.4903(2) 0.81225(13) 0.0203(5) Uani 1 1 d . . . . .
H16B H 0.2482 0.4492 0.8235 0.024 Uiso 1 1 calc R U . . .
C2 C 0.6902(2) 0.4772(2) 0.58351(13) 0.0188(5) Uani 1 1 d . . . . .
H2B H 0.6935 0.5638 0.569 0.023 Uiso 1 1 calc R U . . .
C20 C 0.0375(2) 0.8720(2) 0.80261(13) 0.0192(5) Uani 1 1 d . . . . .
C15 C 0.3250(2) 0.6183(2) 0.79804(13) 0.0183(5) Uani 1 1 d . . . . .
C19 C 0.1717(2) 0.8073(2) 0.79505(13) 0.0199(5) Uani 1 1 d . . . . .
H19B H 0.2485 0.8553 0.7851 0.024 Uiso 1 1 calc R U . . .
C3 C 0.5671(2) 0.4258(2) 0.60664(13) 0.0186(5) Uani 1 1 d . . . . .
C7 C 0.4234(2) 0.6217(2) 0.59297(14) 0.0205(5) Uani 1 1 d . . . . .
H7B H 0.5028 0.6659 0.5815 0.025 Uiso 1 1 calc R U . . .
C1 C 0.8064(2) 0.4023(2) 0.58179(13) 0.0206(5) Uani 1 1 d . . . . .
H1B H 0.8902 0.437 0.5652 0.025 Uiso 1 1 calc R U . . .
C12 C 0.1691(2) 0.6356(2) 0.60681(14) 0.0205(5) Uani 1 1 d . . . . .
H12B H 0.1683 0.5486 0.6141 0.025 Uiso 1 1 calc R U . . .
C13 C 0.5680(2) 0.6034(2) 0.77998(13) 0.0207(5) Uani 1 1 d . . . . .
H13B H 0.6512 0.6417 0.7685 0.025 Uiso 1 1 calc R U . . .
C17 C 0.4523(2) 0.4229(2) 0.81015(13) 0.0204(5) Uani 1 1 d . . . . .
H17B H 0.4549 0.3356 0.8198 0.025 Uiso 1 1 calc R U . . .
C18 C 0.1921(2) 0.6855(2) 0.80134(13) 0.0200(5) Uani 1 1 d . . . . .
H18B H 0.1142 0.6385 0.8085 0.024 Uiso 1 1 calc R U . . .
C27 C 0.6434(3) 0.3720(2) 1.00360(13) 0.0234(5) Uani 1 1 d . . . . .
C6 C 0.4379(2) 0.4987(2) 0.60726(14) 0.0200(5) Uani 1 1 d . . . . .
H6B H 0.3579 0.4554 0.6187 0.024 Uiso 1 1 calc R U . . .
C5 C 0.6871(3) 0.2270(2) 0.62744(15) 0.0239(5) Uani 1 1 d . . . . .
H5B H 0.6877 0.1404 0.6431 0.029 Uiso 1 1 calc R U . . .
C23 C -0.2033(3) 0.8778(2) 0.82502(14) 0.0218(5) Uani 1 1 d . . . . .
H23B H -0.2853 0.8367 0.8335 0.026 Uiso 1 1 calc R U . . .
C26 C 0.7694(3) 0.4221(3) 1.00026(14) 0.0257(6) Uani 1 1 d . . . . .
C11 C 0.0496(2) 0.7059(2) 0.60879(14) 0.0222(5) Uani 1 1 d . . . . .
H11B H -0.034 0.6676 0.6179 0.027 Uiso 1 1 calc R U . . .
C24 C -0.0829(3) 0.8111(2) 0.81504(14) 0.0229(5) Uani 1 1 d . . . . .
H24B H -0.0816 0.7248 0.8166 0.027 Uiso 1 1 calc R U . . .
C25 C 0.8852(3) 0.3473(3) 1.00046(14) 0.0264(6) Uani 1 1 d . . . . .
H25B H 0.9713 0.3813 0.9987 0.032 Uiso 1 1 calc R U . . .
C9 C 0.2884(2) 0.8211(2) 0.58220(14) 0.0218(5) Uani 1 1 d . . . . .
H9B H 0.3701 0.8624 0.5727 0.026 Uiso 1 1 calc R U . . .
C10 C 0.1665(3) 0.8875(2) 0.58443(14) 0.0232(5) Uani 1 1 d . . . . .
H10B H 0.1636 0.9747 0.5765 0.028 Uiso 1 1 calc R U . . .
C4 C 0.5677(3) 0.2982(2) 0.62937(14) 0.0228(5) Uani 1 1 d . . . . .
H4B H 0.4856 0.2608 0.6462 0.027 Uiso 1 1 calc R U . . .
C21 C 0.0292(3) 0.9994(2) 0.80015(15) 0.0247(5) Uani 1 1 d . . . . .
H21B H 0.1091 1.0436 0.7914 0.03 Uiso 1 1 calc R U . . .
C28 C 0.6405(3) 0.2456(3) 1.00736(15) 0.0271(6) Uani 1 1 d . . . . .
H28B H 0.556 0.2084 1.0103 0.032 Uiso 1 1 calc R U . . .
C29 C 0.7600(3) 0.1748(2) 1.00680(15) 0.0271(6) Uani 1 1 d . . . . .
H29B H 0.7583 0.0885 1.0091 0.033 Uiso 1 1 calc R U . . .
C22 C -0.0936(3) 1.0605(2) 0.81038(16) 0.0277(6) Uani 1 1 d . . . . .
H22B H -0.0988 1.147 0.8086 0.033 Uiso 1 1 calc R U . . .
C30A C 0.5076(3) 0.4396(3) 1.00358(16) 0.0198(12) Uani 0.856(13) 1 d . . P A 2
C30B C 0.5693(18) 0.5000(15) 0.9973(8) 0.008(6) Uiso 0.144(13) 1 d . . P A 1
H4A H -0.289(3) 1.039(3) 0.8328(18) 0.043(9) Uiso 1 1 d . . . . .
H1A H 0.886(3) 0.230(3) 0.6038(18) 0.048(9) Uiso 1 1 d . . . . .
H5A H 0.954(4) 0.179(3) 1.0006(19) 0.053(10) Uiso 1 1 d . . . . .
H30A H 0.419(3) 0.400(3) 1.0081(16) 0.032(8) Uiso 1 1 d . . . . .
H26B H 0.769(3) 0.501(3) 0.9993(18) 0.038(8) Uiso 1 1 d . . . . .
H1W2 H -0.490(3) 1.088(3) 0.8887(12) 0.045(10) Uiso 1 1 d D . . . .
H2W2 H -0.511(3) 1.085(3) 0.8142(16) 0.052(11) Uiso 1 1 d D . . . .
H1W1 H 1.562(3) -0.003(3) 0.289(2) 0.062(13) Uiso 1 1 d D . . . .
H2W1 H 1.662(4) -0.085(3) 0.297(2) 0.097(17) Uiso 1 1 d D . . . .
H13 H 1.169(4) 0.243(4) 0.860(2) 0.069(13) Uiso 1 1 d . . . . .
H9 H 1.053(5) 0.379(4) 0.705(3) 0.13(2) Uiso 1 1 d D . . . .

loop_
_atom_site_aniso_label
_atom_site_aniso_U_11
_atom_site_aniso_U_22
_atom_site_aniso_U_33
_atom_site_aniso_U_23
_atom_site_aniso_U_13
_atom_site_aniso_U_12
S4 0.0145(3) 0.0177(3) 0.0212(3) -0.0037(2) -0.0015(2) -0.0008(2)
S1 0.0172(3) 0.0210(3) 0.0220(3) -0.0041(2) -0.0009(2) -0.0023(2)
S2 0.0173(3) 0.0226(3) 0.0203(3) -0.0040(2) -0.0027(2) -0.0015(2)
S3 0.0164(3) 0.0197(3) 0.0180(3) -0.0029(2) -0.0017(2) -0.0020(2)
O005 0.0142(8) 0.0245(9) 0.0291(9) -0.0025(7) -0.0023(7) 0.0009(7)
O15 0.0140(8) 0.0205(9) 0.0278(9) -0.0036(7) 0.0005(7) -0.0023(7)
O13 0.0191(9) 0.0284(10) 0.0215(9) -0.0018(7) -0.0007(7) 0.0023(8)
O8 0.0172(9) 0.0372(11) 0.0282(9) -0.0112(8) -0.0040(7) 0.0029(8)
O12 0.0162(9) 0.0226(9) 0.0382(10) -0.0101(8) 0.0002(7) -0.0017(7)
O2 0.0243(10) 0.0203(9) 0.0307(9) -0.0007(7) -0.0031(7) -0.0028(7)
O2W 0.0207(10) 0.0340(11) 0.0283(10) -0.0075(9) 0.0022(8) 0.0007(8)
O7 0.0289(10) 0.0266(10) 0.0233(9) 0.0004(7) 0.0019(7) -0.0016(8)
O1 0.0184(9) 0.0424(12) 0.0235(9) -0.0049(8) -0.0041(7) 0.0045(8)
O14 0.0283(10) 0.0196(9) 0.0310(9) -0.0092(7) -0.0012(7) -0.0038(7)
O3 0.0184(9) 0.0203(9) 0.0462(11) -0.0047(8) -0.0002(8) -0.0022(7)
O9 0.0290(11) 0.0358(11) 0.0215(9) 0.0005(8) 0.0054(8) -0.0013(9)
O4 0.0259(10) 0.0385(11) 0.0307(10) -0.0132(8) 0.0055(8) -0.0018(8)
O10 0.0218(10) 0.0512(13) 0.0193(9) 0.0006(8) -0.0026(7) 0.0108(9)
O1W 0.0239(11) 0.0305(11) 0.0392(11) 0.0010(9) -0.0046(9) -0.0003(9)
O11 0.0341(11) 0.0232(10) 0.0427(11) -0.0145(8) 0.0027(9) -0.0071(8)
O5 0.0403(12) 0.0494(13) 0.0193(9) -0.0086(9) -0.0057(8) 0.0076(10)
O6 0.0175(9) 0.0202(10) 0.0634(13) -0.0093(9) -0.0020(9) -0.0007(8)
N4 0.0217(11) 0.0224(11) 0.0210(10) -0.0058(8) -0.0047(8) 0.0043(9)
N2 0.0176(11) 0.0223(11) 0.0232(10) -0.0051(8) -0.0048(8) 0.0049(8)
N3 0.0184(11) 0.0236(11) 0.0180(10) -0.0041(8) -0.0017(8) 0.0029(9)
N1 0.0185(11) 0.0248(12) 0.0215(10) -0.0067(9) -0.0044(8) 0.0035(9)
N5 0.0212(12) 0.0321(13) 0.0181(10) -0.0044(9) -0.0001(8) 0.0134(10)
C8 0.0195(12) 0.0199(12) 0.0146(11) -0.0045(9) -0.0032(9) 0.0003(10)
C14 0.0245(13) 0.0186(12) 0.0183(11) -0.0031(9) -0.0005(10) -0.0016(10)
C16 0.0174(12) 0.0258(13) 0.0181(11) -0.0046(10) -0.0015(9) -0.0017(10)
C2 0.0195(12) 0.0206(13) 0.0170(11) -0.0042(9) -0.0022(9) -0.0024(10)
C20 0.0207(13) 0.0217(13) 0.0154(11) -0.0039(9) -0.0029(9) 0.0007(10)
C15 0.0197(12) 0.0233(13) 0.0123(10) -0.0044(9) -0.0024(9) 0.0009(10)
C19 0.0194(12) 0.0240(13) 0.0174(11) -0.0046(10) -0.0002(9) -0.0050(10)
C3 0.0198(12) 0.0205(12) 0.0160(11) -0.0051(9) -0.0041(9) 0.0007(10)
C7 0.0180(12) 0.0227(13) 0.0217(12) -0.0062(10) -0.0030(9) -0.0013(10)
C1 0.0201(13) 0.0252(13) 0.0172(11) -0.0052(10) -0.0032(9) -0.0015(10)
C12 0.0179(12) 0.0196(13) 0.0248(12) -0.0064(10) -0.0022(10) 0.0003(10)
C13 0.0205(13) 0.0243(13) 0.0179(11) -0.0041(10) -0.0016(9) -0.0044(10)
C17 0.0233(13) 0.0200(13) 0.0182(11) -0.0035(9) -0.0020(9) -0.0017(10)
C18 0.0190(13) 0.0232(13) 0.0183(11) -0.0046(10) -0.0029(9) -0.0017(10)
C27 0.0222(13) 0.0337(15) 0.0136(11) -0.0061(10) -0.0029(9) 0.0093(11)
C6 0.0161(12) 0.0247(13) 0.0202(12) -0.0064(10) -0.0017(9) -0.0024(10)
C5 0.0239(14) 0.0212(13) 0.0278(13) -0.0072(10) -0.0043(10) -0.0010(11)
C23 0.0206(13) 0.0233(13) 0.0219(12) -0.0036(10) -0.0045(10) -0.0027(10)
C26 0.0391(16) 0.0190(14) 0.0199(12) -0.0046(10) 0.0004(11) -0.0055(12)
C11 0.0182(12) 0.0251(14) 0.0243(12) -0.0060(10) -0.0025(10) -0.0026(10)
C24 0.0254(14) 0.0189(13) 0.0249(13) -0.0057(10) -0.0043(10) 0.0009(10)
C25 0.0201(13) 0.0400(16) 0.0214(12) -0.0091(11) 0.0035(10) -0.0099(11)
C9 0.0212(13) 0.0226(13) 0.0215(12) -0.0025(10) -0.0026(10) -0.0030(10)
C10 0.0258(14) 0.0211(13) 0.0227(12) -0.0034(10) -0.0048(10) -0.0002(11)
C4 0.0208(13) 0.0229(13) 0.0258(13) -0.0058(10) -0.0029(10) -0.0028(10)
C21 0.0234(13) 0.0212(13) 0.0296(13) -0.0043(10) -0.0001(10) -0.0020(10)
C28 0.0213(13) 0.0396(16) 0.0238(13) -0.0119(11) -0.0019(10) -0.0103(12)
C29 0.0404(17) 0.0193(13) 0.0228(13) -0.0064(10) 0.0028(11) -0.0030(12)
C22 0.0313(15) 0.0182(13) 0.0335(14) -0.0046(11) -0.0032(11) 0.0004(11)
C30A 0.0137(19) 0.028(2) 0.0180(14) -0.0037(12) -0.0014(11) -0.0020(14)

loop_
_atom_type_symbol
_atom_type_description
_atom_type_scat_dispersion_real
_atom_type_scat_dispersion_imag
_atom_type_scat_source
S S 0.1246 0.1234 'International Tables Vol C Tables 4.2.6.8 and 6.1.1.4'
O O 0.0106 0.006 'International Tables Vol C Tables 4.2.6.8 and 6.1.1.4'
N N 0.0061 0.0033 'International Tables Vol C Tables 4.2.6.8 and 6.1.1.4'
C C 0.0033 0.0016 'International Tables Vol C Tables 4.2.6.8 and 6.1.1.4'
H H 0 0 'International Tables Vol C Tables 4.2.6.8 and 6.1.1.4'

loop_
_geom_angle_atom_site_label_1
_geom_angle_atom_site_label_2
_geom_angle_atom_site_label_3
_geom_angle
_geom_angle_site_symmetry_1
O14 S4 O005 114.37(10) .
O14 S4 O15 111.79(10) .
O005 S4 O15 112.26(10) .
O14 S4 O13 107.77(10) .
O005 S4 O13 103.32(10) .
O15 S4 O13 106.57(10) .
O4 S1 O2 113.89(11) .
O4 S1 O3 111.92(11) .
O2 S1 O3 112.17(10) .
O4 S1 O1 103.16(11) .
O2 S1 O1 108.00(10) .
O3 S1 O1 106.98(11) .
O7 S2 O6 111.85(11) .
O7 S2 O8 113.18(11) .
O6 S2 O8 109.40(11) .
O7 S2 O5 108.83(11) .
O6 S2 O5 108.78(12) .
O8 S2 O5 104.46(10) .
O11 S3 O10 112.59(11) .
O11 S3 O12 110.70(10) .
O10 S3 O12 109.38(11) .
O11 S3 O9 108.36(12) .
O10 S3 O9 107.12(11) .
O12 S3 O9 108.55(11) .
S4 O13 H13 106(3) .
H1W2 O2W H2W2 104(3) .
S1 O1 H1 109.5 .
S3 O9 H9 112(4) .
H1W1 O1W H2W1 109(3) .
C23 N4 C22 121.4(2) .
C23 N4 H4A 118(2) .
C22 N4 H4A 121(2) .
C10 N2 C11 122.2(2) .
C10 N2 H2A 118.9 .
C11 N2 H2A 118.9 .
C13 N3 C17 121.6(2) .
C13 N3 H3A 119.2 .
C17 N3 H3A 119.2 .
C5 N1 C1 122.1(2) .
C5 N1 H1A 119.2(19) .
C1 N1 H1A 119(2) .
C29 N5 C25 121.9(2) .
C29 N5 H5A 118(2) .
C25 N5 H5A 120(2) .
C12 C8 C9 117.7(2) .
C12 C8 C7 122.4(2) .
C9 C8 C7 119.8(2) .
C13 C14 C15 119.7(2) .
C13 C14 H14B 120.2 .
C15 C14 H14B 120.2 .
C17 C16 C15 120.4(2) .
C17 C16 H16B 119.8 .
C15 C16 H16B 119.8 .
C1 C2 C3 119.7(2) .
C1 C2 H2B 120.1 .
C3 C2 H2B 120.1 .
C24 C20 C21 117.8(2) .
C24 C20 C19 122.9(2) .
C21 C20 C19 119.2(2) .
C16 C15 C14 117.7(2) .
C16 C15 C18 118.2(2) .
C14 C15 C18 124.1(2) .
C18 C19 C20 124.2(2) .
C18 C19 H19B 117.9 .
C20 C19 H19B 117.9 .
C2 C3 C4 118.1(2) .
C2 C3 C6 123.1(2) .
C4 C3 C6 118.7(2) .
C6 C7 C8 124.0(2) .
C6 C7 H7B 118 .
C8 C7 H7B 118 .
N1 C1 C2 120.2(2) .
N1 C1 H1B 119.9 .
C2 C1 H1B 119.9 .
C11 C12 C8 120.1(2) .
C11 C12 H12B 120 .
C8 C12 H12B 120 .
N3 C13 C14 120.7(2) .
N3 C13 H13B 119.7 .
C14 C13 H13B 119.7 .
N3 C17 C16 119.9(2) .
N3 C17 H17B 120 .
C16 C17 H17B 120 .
C19 C18 C15 125.3(2) .
C19 C18 H18B 117.4 .
C15 C18 H18B 117.4 .
C26 C27 C28 118.1(2) .
C26 C27 C30A 126.9(3) .
C28 C27 C30A 115.0(2) .
C26 C27 C30B 91.4(7) .
C28 C27 C30B 150.4(7) .
C7 C6 C3 125.2(2) .
C7 C6 H6B 117.4 .
C3 C6 H6B 117.4 .
N1 C5 C4 119.8(2) .
N1 C5 H5B 120.1 .
C4 C5 H5B 120.1 .
N4 C23 C24 121.0(2) .
N4 C23 H23B 119.5 .
C24 C23 H23B 119.5 .
C25 C26 C27 119.7(2) .
C25 C26 H26B 123(2) .
C27 C26 H26B 117(2) .
N2 C11 C12 119.9(2) .
N2 C11 H11B 120.1 .
C12 C11 H11B 120.1 .
C23 C24 C20 119.3(2) .
C23 C24 H24B 120.4 .
C20 C24 H24B 120.4 .
N5 C25 C26 120.3(2) .
N5 C25 H25B 119.8 .
C26 C25 H25B 119.8 .
C10 C9 C8 120.1(2) .
C10 C9 H9B 119.9 .
C8 C9 H9B 119.9 .
N2 C10 C9 120.0(2) .
N2 C10 H10B 120 .
C9 C10 H10B 120 .
C5 C4 C3 120.0(2) .
C5 C4 H4B 120 .
C3 C4 H4B 120 .
C22 C21 C20 120.1(2) .
C22 C21 H21B 119.9 .
C20 C21 H21B 119.9 .
C29 C28 C27 119.7(2) .
C29 C28 H28B 120.1 .
C27 C28 H28B 120.1 .
N5 C29 C28 120.1(2) .
N5 C29 H29B 119.9 .
C28 C29 H29B 119.9 .
N4 C22 C21 120.3(2) .
N4 C22 H22B 119.8 .
C21 C22 H22B 119.8 .
C30A C30A C27 122.6(3) 2_667
C30A C30A H30A 112.7(17) 2_667
C27 C30A H30A 124.7(17) .
C30B C30B C27 114.8(18) 2_667

loop_
_geom_bond_atom_site_label_1
_geom_bond_atom_site_label_2
_geom_bond_distance
_geom_bond_site_symmetry_2
S4 O14 1.4447(17) .
S4 O005 1.4458(17) .
S4 O15 1.4624(17) .
S4 O13 1.5692(17) .
S1 O4 1.4421(18) .
S1 O2 1.4452(18) .
S1 O3 1.4609(18) .
S1 O1 1.5617(17) .
S2 O7 1.4413(18) .
S2 O6 1.4605(19) .
S2 O8 1.4710(18) .
S2 O5 1.5148(18) .
S3 O11 1.4457(18) .
S3 O10 1.4600(18) .
S3 O12 1.4723(17) .
S3 O9 1.5102(18) .
O13 H13 0.84(4) .
O2W H1W2 0.799(17) .
O2W H2W2 0.833(18) .
O1 H1 0.84 .
O9 H9 0.780(14) .
O1W H1W1 0.794(18) .
O1W H2W1 0.791(19) .
N4 C23 1.331(3) .
N4 C22 1.340(3) .
N4 H4A 0.92(3) .
N2 C10 1.342(3) .
N2 C11 1.347(3) .
N2 H2A 0.88 .
N3 C13 1.336(3) .
N3 C17 1.348(3) .
N3 H3A 0.88 .
N1 C5 1.336(3) .
N1 C1 1.344(3) .
N1 H1A 0.96(3) .
N5 C29 1.328(3) .
N5 C25 1.334(3) .
N5 H5A 0.89(4) .
C8 C12 1.403(3) .
C8 C9 1.405(3) .
C8 C7 1.461(3) .
C14 C13 1.380(3) .
C14 C15 1.404(3) .
C14 H14B 0.95 .
C16 C17 1.379(3) .
C16 C15 1.393(3) .
C16 H16B 0.95 .
C2 C1 1.371(3) .
C2 C3 1.394(3) .
C2 H2B 0.95 .
C20 C24 1.399(3) .
C20 C21 1.399(3) .
C20 C19 1.474(3) .
C15 C18 1.467(3) .
C19 C18 1.335(3) .
C19 H19B 0.95 .
C3 C4 1.398(3) .
C3 C6 1.462(3) .
C7 C6 1.339(3) .
C7 H7B 0.95 .
C1 H1B 0.95 .
C12 C11 1.370(3) .
C12 H12B 0.95 .
C13 H13B 0.95 .
C17 H17B 0.95 .
C18 H18B 0.95 .
C27 C26 1.391(4) .
C27 C28 1.391(4) .
C27 C30A 1.489(4) .
C27 C30B 1.537(16) .
C6 H6B 0.95 .
C5 C4 1.374(3) .
C5 H5B 0.95 .
C23 C24 1.377(3) .
C23 H23B 0.95 .
C26 C25 1.364(4) .
C26 H26B 0.87(3) .
C11 H11B 0.95 .
C24 H24B 0.95 .
C25 H25B 0.95 .
C9 C10 1.369(3) .
C9 H9B 0.95 .
C10 H10B 0.95 .
C4 H4B 0.95 .
C21 C22 1.368(4) .
C21 H21B 0.95 .
C28 C29 1.371(4) .
C28 H28B 0.95 .
C29 H29B 0.95 .
C22 H22B 0.95 .
C30A C30A 1.320(7) 2_667
C30A H30A 0.99(3) .
C30B C30B 1.37(4) 2_667

loop_
_geom_torsion_atom_site_label_1
_geom_torsion_atom_site_label_2
_geom_torsion_atom_site_label_3
_geom_torsion_atom_site_label_4
_geom_torsion
_geom_torsion_site_symmetry_4
C17 C16 C15 C14 0.1(3) .
C17 C16 C15 C18 -179.7(2) .
C13 C14 C15 C16 0.0(3) .
C13 C14 C15 C18 179.9(2) .
C24 C20 C19 C18 -1.8(4) .
C21 C20 C19 C18 175.9(2) .
C1 C2 C3 C4 1.6(3) .
C1 C2 C3 C6 -177.7(2) .
C12 C8 C7 C6 -2.9(4) .
C9 C8 C7 C6 176.8(2) .
C5 N1 C1 C2 -0.2(3) .
C3 C2 C1 N1 -1.1(3) .
C9 C8 C12 C11 -1.0(3) .
C7 C8 C12 C11 178.7(2) .
C17 N3 C13 C14 0.6(3) .
C15 C14 C13 N3 -0.4(3) .
C13 N3 C17 C16 -0.5(3) .
C15 C16 C17 N3 0.1(3) .
C20 C19 C18 C15 -176.8(2) .
C16 C15 C18 C19 174.8(2) .
C14 C15 C18 C19 -5.1(4) .
C8 C7 C6 C3 180.0(2) .
C2 C3 C6 C7 -6.1(4) .
C4 C3 C6 C7 174.6(2) .
C1 N1 C5 C4 0.8(4) .
C22 N4 C23 C24 0.6(4) .
C28 C27 C26 C25 0.2(3) .
C30A C27 C26 C25 -179.7(2) .
C30B C27 C26 C25 -177.5(5) .
C10 N2 C11 C12 0.2(3) .
C8 C12 C11 N2 0.5(3) .
N4 C23 C24 C20 0.1(3) .
C21 C20 C24 C23 -0.6(3) .
C19 C20 C24 C23 177.1(2) .
C29 N5 C25 C26 -1.1(4) .
C27 C26 C25 N5 0.7(4) .
C12 C8 C9 C10 0.8(3) .
C7 C8 C9 C10 -178.9(2) .
C11 N2 C10 C9 -0.4(3) .
C8 C9 C10 N2 -0.1(3) .
N1 C5 C4 C3 -0.3(4) .
C2 C3 C4 C5 -0.9(3) .
C6 C3 C4 C5 178.4(2) .
C24 C20 C21 C22 0.5(4) .
C19 C20 C21 C22 -177.3(2) .
C26 C27 C28 C29 -0.7(3) .
C30A C27 C28 C29 179.3(2) .
C30B C27 C28 C29 174.6(10) .
C25 N5 C29 C28 0.6(4) .
C27 C28 C29 N5 0.3(4) .
C23 N4 C22 C21 -0.6(4) .
C20 C21 C22 N4 0.1(4) .
C26 C27 C30A C30A 3.3(5) 2_667
C28 C27 C30A C30A -176.7(3) 2_667
C26 C27 C30B C30B -176.3(14) 2_667
C28 C27 C30B C30B 8(2) 2_667
